data_2232057
loop_
_publ_author_name
'Tong, Yan'
'Wang, Hui-Jie'

_publ_section_title
;
 <i>catena</i>-Poly[iron(II)-bis{\m-5-carboxy-2-[(1<i>H</i>-1,2,4-triazol-1-yl)methyl]-1<i>H</i>-imidazole-4-carboxylato}]
;
_journal_coeditor_code SU2292
_journal_issue 10
_journal_name_full 'Acta Crystallographica Section E'
_journal_page_first m1462
_journal_page_last m1463
_journal_paper_doi 10.1107/S1600536811036026
_journal_volume 67
_journal_year 2011
_chemical_formula_iupac '[Fe (C8 H6 N5 O4)2]'
_chemical_formula_moiety 'C16 H12 Fe N10 O8'
_chemical_formula_sum 'C16 H12 Fe N10 O8'
_chemical_formula_weight 528.21
_chemical_name_common
;
Poly{bis-2-[(1<i>H</i>-1,2,4-triazol-1-yl)
methyl]-1<i>H</i>-imidazole-4,5-dicarboxylato iron(II)}
;
_chemical_name_systematic
;
<i>catena</i>-Poly[iron(II)-bis{\m-5-carboxy-2-[(1<i>H</i>-1,2,4-triazol-1-
yl)methyl]-1<i>H</i>-imidazole-4-carboxylato}]
;
_space_group_IT_number 14
_symmetry_cell_setting monoclinic
_symmetry_space_group_name_Hall '-P 2ybc'
_symmetry_space_group_name_H-M 'P 1 21/c 1'
_atom_sites_solution_hydrogens geom
_atom_sites_solution_primary direct
_atom_sites_solution_secondary difmap
_audit_creation_method SHELXL-97
_cell_angle_alpha 90.00
_cell_angle_beta 99.11(3)
_cell_angle_gamma 90.00
_cell_formula_units_Z 2
_cell_length_a 7.1790(14)
_cell_length_b 13.490(3)
_cell_length_c 10.129(2)
_cell_measurement_reflns_used 3321
_cell_measurement_temperature 293(2)
_cell_measurement_theta_max 31.1076
_cell_measurement_theta_min 2.0363
_cell_volume 968.6(4)
_computing_cell_refinement 'CrystalClear (Rigaku, 2000)'
_computing_data_collection 'CrystalClear (Rigaku, 2000)'
_computing_data_reduction 'CrystalClear (Rigaku, 2000)'
_computing_molecular_graphics 'SHELXTL (Sheldrick, 2008)'
_computing_publication_material 'SHELXTL (Sheldrick, 2008)'
_computing_structure_refinement 'SHELXL97 (Sheldrick, 2008)'
_computing_structure_solution 'SHELXS97 (Sheldrick, 2008)'
_diffrn_ambient_temperature 293(2)
_diffrn_measured_fraction_theta_full 0.998
_diffrn_measured_fraction_theta_max 0.998
_diffrn_measurement_device_type 'Rigaku Mercury CCD'
_diffrn_measurement_method '\w '
_diffrn_radiation_monochromator graphite
_diffrn_radiation_source 'fine-focus sealed tube'
_diffrn_radiation_type MoK\a
_diffrn_radiation_wavelength 0.71073
_diffrn_reflns_av_R_equivalents 0.0203
_diffrn_reflns_av_sigmaI/netI 0.0130
_diffrn_reflns_limit_h_max 8
_diffrn_reflns_limit_h_min -8
_diffrn_reflns_limit_k_max 16
_diffrn_reflns_limit_k_min -16
_diffrn_reflns_limit_l_max 12
_diffrn_reflns_limit_l_min -12
_diffrn_reflns_number 10179
_diffrn_reflns_theta_full 26.00
_diffrn_reflns_theta_max 26.00
_diffrn_reflns_theta_min 2.54
_diffrn_standards_decay_% 0
_diffrn_standards_number 0
_exptl_absorpt_coefficient_mu 0.854
_exptl_absorpt_correction_T_max 0.9194
_exptl_absorpt_correction_T_min 0.7836
_exptl_absorpt_correction_type multi-scan
_exptl_absorpt_process_details '(CrystalClear; Rigaku, 2000)'
_exptl_crystal_colour yellow
_exptl_crystal_density_diffrn 1.811
_exptl_crystal_density_method 'not measured'
_exptl_crystal_description prism
_exptl_crystal_F_000 536
_exptl_crystal_size_max 0.30
_exptl_crystal_size_mid 0.15
_exptl_crystal_size_min 0.10
_refine_diff_density_max 0.251
_refine_diff_density_min -0.252
_refine_ls_extinction_method none
_refine_ls_goodness_of_fit_ref 1.084
_refine_ls_hydrogen_treatment constr
_refine_ls_matrix_type full
_refine_ls_number_parameters 160
_refine_ls_number_reflns 1900
_refine_ls_number_restraints 0
_refine_ls_restrained_S_all 1.084
_refine_ls_R_factor_all 0.0280
_refine_ls_R_factor_gt 0.0271
_refine_ls_shift/su_max 0.000
_refine_ls_shift/su_mean 0.000
_refine_ls_structure_factor_coef Fsqd
_refine_ls_weighting_details 'calc w=1/[\s^2^(Fo^2^)+(0.0398P)^2^+0.4416P] where P=(Fo^2^+2Fc^2^)/3'
_refine_ls_weighting_scheme calc
_refine_ls_wR_factor_gt 0.0726
_refine_ls_wR_factor_ref 0.0734
_reflns_number_gt 1847
_reflns_number_total 1900
_reflns_threshold_expression I>2\s(I)
_cod_data_source_file su2292.cif
_cod_data_source_block I
_cod_original_cell_volume 968.6(3)
_cod_original_sg_symbol_H-M 'P 21/c'
_cod_database_code 2232057
_cod_database_fobs_code 2232057

loop_
_symmetry_equiv_pos_site_id
_symmetry_equiv_pos_as_xyz
1 x,y,z
2 -x,1/2+y,1/2-z
3 -x,-y,-z
4 x,1/2-y,1/2+z

loop_
_atom_site_aniso_label
_atom_site_aniso_U_11
_atom_site_aniso_U_22
_atom_site_aniso_U_33
_atom_site_aniso_U_12
_atom_site_aniso_U_13
_atom_site_aniso_U_23
Fe1 0.0216(2) 0.0231(2) 0.0203(2) 0.00230(10) 0.00220(10) -0.00030(10)
O1 0.0284(6) 0.0284(6) 0.0293(6) -0.0064(5) 0.0031(5) -0.0015(5)
O2 0.0361(7) 0.0321(7) 0.0375(7) -0.0095(5) 0.0041(5) 0.0108(5)
O3 0.0412(7) 0.0376(7) 0.0263(6) -0.0011(6) 0.0069(5) 0.0070(5)
O4 0.0399(7) 0.0399(7) 0.0240(6) 0.0047(6) 0.0009(5) -0.0041(5)
N1 0.0236(7) 0.0206(7) 0.0247(7) 0.0014(5) 0.0070(5) 0.0047(5)
N2 0.0359(8) 0.0312(8) 0.0406(9) 0.0099(7) 0.0191(7) 0.0174(7)
N3 0.0258(7) 0.0249(7) 0.0282(7) 0.0049(5) 0.0061(6) 0.0023(6)
N4 0.0217(6) 0.0217(7) 0.0224(6) -0.0002(5) 0.0053(5) 0.0006(5)
N5 0.0236(7) 0.0229(7) 0.0241(7) -0.0025(5) 0.0045(5) -0.0039(5)
C1 0.0365(10) 0.0333(10) 0.0435(11) 0.0095(8) 0.0214(8) 0.0130(8)
C2 0.0284(8) 0.0225(8) 0.0238(8) 0.0040(6) 0.0051(6) 0.0035(6)
C3 0.0268(8) 0.0215(8) 0.0360(9) 0.0023(6) 0.0132(7) 0.0023(7)
C4 0.0204(7) 0.0205(7) 0.0250(8) 0.0016(6) 0.0073(6) -0.0006(6)
C5 0.0207(8) 0.0229(8) 0.0224(8) 0.0007(6) 0.0062(6) 0.0021(6)
C6 0.0210(7) 0.0248(8) 0.0289(8) 0.0003(6) 0.0073(6) 0.0010(6)
C7 0.0214(8) 0.0248(8) 0.0232(8) 0.0014(6) 0.0069(6) -0.0002(6)
C8 0.0243(8) 0.0310(9) 0.0236(8) 0.0079(6) 0.0077(7) 0.0015(6)

loop_
_atom_site_type_symbol
_atom_site_label
_atom_site_fract_x
_atom_site_fract_y
_atom_site_fract_z
_atom_site_U_iso_or_equiv
_atom_site_thermal_displace_type
_atom_site_calc_flag
_atom_site_refinement_flags
_atom_site_occupancy
Fe Fe1 0.00000 0.00000 0.00000 0.02180(10) Uani d S 1.000
O O1 0.06876(16) 0.10364(9) -0.14553(12) 0.0289(3) Uani d . 1.000
O O2 -0.00859(18) 0.15001(9) -0.35930(13) 0.0354(4) Uani d . 1.000
O O3 -0.19925(18) 0.08021(10) -0.56865(12) 0.0349(4) Uani d . 1.000
O O4 -0.38127(18) -0.05047(10) -0.62554(12) 0.0351(4) Uani d . 1.000
N N1 -0.51150(18) -0.17230(10) -0.08531(13) 0.0226(4) Uani d . 1.000
N N2 -0.5674(2) -0.23038(11) 0.01037(16) 0.0345(5) Uani d . 1.000
N N3 -0.75834(19) -0.09910(10) -0.02990(14) 0.0261(4) Uani d . 1.000
N N4 -0.16330(18) -0.05447(9) -0.17946(13) 0.0217(4) Uani d . 1.000
N N5 -0.32936(18) -0.11788(10) -0.36005(13) 0.0235(4) Uani d . 1.000
C C1 -0.7157(3) -0.18384(14) 0.0396(2) 0.0361(6) Uani d . 1.000
C C2 -0.6267(2) -0.09475(12) -0.10846(16) 0.0248(5) Uani d . 1.000
C C3 -0.3469(2) -0.20523(12) -0.14359(18) 0.0272(5) Uani d . 1.000
C C4 -0.2792(2) -0.12666(11) -0.22693(16) 0.0216(4) Uani d . 1.000
C C5 -0.1404(2) 0.00355(11) -0.28705(16) 0.0217(5) Uani d . 1.000
C C6 -0.0165(2) 0.09232(12) -0.26313(16) 0.0245(4) Uani d . 1.000
C C7 -0.2437(2) -0.03540(12) -0.40038(16) 0.0228(5) Uani d . 1.000
C C8 -0.2797(2) -0.00276(12) -0.54165(17) 0.0259(5) Uani d . 1.000
H H1A -0.78580 -0.20710 0.10290 0.0430 Uiso c R 1.000
H H2A -0.61660 -0.04490 -0.17040 0.0300 Uiso c R 1.000
H H3A -0.13760 0.10250 -0.50000 0.0520 Uiso c R 1.000
H H3B -0.38060 -0.26360 -0.19810 0.0330 Uiso c R 1.000
H H3C -0.24600 -0.22340 -0.07230 0.0330 Uiso c R 1.000
H H5A -0.40260 -0.15730 -0.41090 0.0280 Uiso c R 1.000

loop_
_atom_type_symbol
_atom_type_description
_atom_type_scat_dispersion_real
_atom_type_scat_dispersion_imag
_atom_type_scat_source
C C 0.0033 0.0016 'International Tables Vol C Tables 4.2.6.8 and 6.1.1.4'
H H 0.0000 0.0000 'International Tables Vol C Tables 4.2.6.8 and 6.1.1.4'
N N 0.0061 0.0033 'International Tables Vol C Tables 4.2.6.8 and 6.1.1.4'
O O 0.0106 0.0060 'International Tables Vol C Tables 4.2.6.8 and 6.1.1.4'
Fe Fe 0.3463 0.8444 'International Tables Vol C Tables 4.2.6.8 and 6.1.1.4'

loop_
_geom_angle_atom_site_label_1
_geom_angle_atom_site_label_2
_geom_angle_atom_site_label_3
_geom_angle_site_symmetry_1
_geom_angle_site_symmetry_3
_geom_angle
_geom_angle_publ_flag
O1 Fe1 N4 . . 78.11(6) no
O1 Fe1 N3 . 1_655 91.64(6) no
O1 Fe1 N3 . 3_455 88.36(6) no
O1 Fe1 O1 . 3_555 180.00 no
O1 Fe1 N4 . 3_555 101.89(6) no
N3 Fe1 N4 1_655 . 90.69(6) no
N3 Fe1 N4 3_455 . 89.31(6) no
O1 Fe1 N4 3_555 . 101.89(6) no
N4 Fe1 N4 . 3_555 180.00 no
N3 Fe1 N3 1_655 3_455 180.00 no
O1 Fe1 N3 3_555 1_655 88.36(6) no
N3 Fe1 N4 1_655 3_555 89.31(6) no
O1 Fe1 N3 3_555 3_455 91.64(6) no
N3 Fe1 N4 3_455 3_555 90.69(6) no
O1 Fe1 N4 3_555 3_555 78.11(6) no
Fe1 O1 C6 . . 116.15(11) no
C8 O3 H3A . . 109.00 no
N2 N1 C3 . . 117.39(13) no
C2 N1 C3 . . 133.07(14) no
N2 N1 C2 . . 109.52(13) no
N1 N2 C1 . . 103.17(15) no
Fe1 N3 C1 1_455 . 123.27(13) no
Fe1 N3 C2 1_455 . 133.72(11) no
C1 N3 C2 . . 103.01(15) no
Fe1 N4 C5 . . 111.20(10) no
C4 N4 C5 . . 106.21(13) no
Fe1 N4 C4 . . 142.58(11) no
C4 N5 C7 . . 108.07(13) no
C4 N5 H5A . . 126.00 no
C7 N5 H5A . . 126.00 no
N2 C1 N3 . . 114.38(18) no
N1 C2 N3 . . 109.91(14) no
N1 C3 C4 . . 111.65(13) no
N5 C4 C3 . . 125.00(14) no
N4 C4 N5 . . 110.69(14) no
N4 C4 C3 . . 124.31(15) no
N4 C5 C7 . . 109.26(14) no
N4 C5 C6 . . 118.24(14) no
C6 C5 C7 . . 132.51(15) no
O1 C6 O2 . . 125.73(15) no
O1 C6 C5 . . 116.10(14) no
O2 C6 C5 . . 118.15(15) no
C5 C7 C8 . . 133.23(15) no
N5 C7 C5 . . 105.78(14) no
N5 C7 C8 . . 120.92(14) no
O3 C8 O4 . . 122.94(16) no
O3 C8 C7 . . 116.19(14) no
O4 C8 C7 . . 120.86(15) no
N2 C1 H1A . . 123.00 no
N3 C1 H1A . . 123.00 no
N1 C2 H2A . . 125.00 no
N3 C2 H2A . . 125.00 no
N1 C3 H3B . . 109.00 no
N1 C3 H3C . . 109.00 no
C4 C3 H3B . . 109.00 no
C4 C3 H3C . . 109.00 no
H3B C3 H3C . . 108.00 no

loop_
_geom_bond_atom_site_label_1
_geom_bond_atom_site_label_2
_geom_bond_site_symmetry_2
_geom_bond_distance
_geom_bond_publ_flag
Fe1 O1 . 2.1452(13) no
Fe1 N4 . 2.1316(14) no
Fe1 N3 1_655 2.2484(15) no
Fe1 N3 3_455 2.2484(15) no
Fe1 O1 3_555 2.1452(13) no
Fe1 N4 3_555 2.1316(14) no
O1 C6 . 1.259(2) no
O2 C6 . 1.255(2) no
O3 C8 . 1.308(2) no
O4 C8 . 1.213(2) no
O3 H3A . 0.8200 no
N1 C2 . 1.331(2) no
N1 C3 . 1.471(2) no
N1 N2 . 1.356(2) no
N2 C1 . 1.310(3) no
N3 C2 . 1.330(2) no
N3 C1 . 1.352(2) no
N4 C4 . 1.321(2) no
N4 C5 . 1.373(2) no
N5 C7 . 1.365(2) no
N5 C4 . 1.345(2) no
N5 H5A . 0.8600 no
C3 C4 . 1.484(2) no
C5 C6 . 1.489(2) no
C5 C7 . 1.369(2) no
C7 C8 . 1.480(2) no
C1 H1A . 0.9300 no
C2 H2A . 0.9300 no
C3 H3B . 0.9700 no
C3 H3C . 0.9700 no

loop_
_geom_hbond_atom_site_label_D
_geom_hbond_atom_site_label_H
_geom_hbond_atom_site_label_A
_geom_hbond_site_symmetry_A
_geom_hbond_distance_DH
_geom_hbond_distance_HA
_geom_hbond_distance_DA
_geom_hbond_angle_DHA
_geom_hbond_publ_flag
O3 H3A O2 . 0.82 1.70 2.5175(19) 179 yes
N5 H5A N2 4_544 0.86 2.01 2.850(2) 166 yes

loop_
_geom_torsion_atom_site_label_1
_geom_torsion_atom_site_label_2
_geom_torsion_atom_site_label_3
_geom_torsion_atom_site_label_4
_geom_torsion_site_symmetry_1
_geom_torsion
_geom_torsion_publ_flag
N4 Fe1 O1 C6 . 3.33(11) no
N3 Fe1 O1 C6 1_655 93.69(12) no
N3 Fe1 O1 C6 3_455 -86.31(12) no
N4 Fe1 O1 C6 3_555 -176.67(11) no
O1 Fe1 N4 C4 . 177.56(18) no
O1 Fe1 N4 C5 . -0.67(10) no
N3 Fe1 N4 C4 1_655 86.04(18) no
N3 Fe1 N4 C5 1_655 -92.20(11) no
N3 Fe1 N4 C4 3_455 -93.96(18) no
N3 Fe1 N4 C5 3_455 87.80(11) no
O1 Fe1 N4 C4 3_555 -2.44(18) no
O1 Fe1 N4 C5 3_555 179.33(10) no
Fe1 O1 C6 O2 . 173.29(13) no
Fe1 O1 C6 C5 . -5.11(17) no
C2 N1 N2 C1 . 0.14(19) no
C3 N1 N2 C1 . -178.66(15) no
N2 N1 C2 N3 . 0.34(18) no
C3 N1 C2 N3 . 178.87(16) no
N2 N1 C3 C4 . -169.17(14) no
C2 N1 C3 C4 . 12.4(2) no
N1 N2 C1 N3 . -0.6(2) no
C2 N3 C1 N2 . 0.8(2) no
Fe1 N3 C1 N2 1_455 -178.52(12) no
C1 N3 C2 N1 . -0.64(18) no
Fe1 N3 C2 N1 1_455 178.54(11) no
Fe1 N4 C4 N5 . -177.57(13) no
Fe1 N4 C4 C3 . 3.5(3) no
C5 N4 C4 N5 . 0.72(17) no
C5 N4 C4 C3 . -178.19(14) no
Fe1 N4 C5 C6 . -1.63(17) no
Fe1 N4 C5 C7 . 178.49(10) no
C4 N4 C5 C6 . 179.49(13) no
C4 N4 C5 C7 . -0.39(17) no
C7 N5 C4 N4 . -0.78(18) no
C7 N5 C4 C3 . 178.12(14) no
C4 N5 C7 C5 . 0.50(17) no
C4 N5 C7 C8 . -176.74(14) no
N1 C3 C4 N4 . 84.25(18) no
N1 C3 C4 N5 . -94.50(18) no
N4 C5 C6 O1 . 4.6(2) no
N4 C5 C6 O2 . -173.91(14) no
C7 C5 C6 O1 . -175.54(16) no
C7 C5 C6 O2 . 5.9(3) no
N4 C5 C7 N5 . -0.07(17) no
N4 C5 C7 C8 . 176.68(16) no
C6 C5 C7 N5 . -179.92(15) no
C6 C5 C7 C8 . -3.2(3) no
N5 C7 C8 O3 . 176.25(14) no
N5 C7 C8 O4 . -2.5(2) no
C5 C7 C8 O3 . -0.1(3) no
C5 C7 C8 O4 . -178.83(17) no
